data_4063344
loop_
_publ_author_name
'Lee, Chen-Shiang'
'Sabiah, Shahulhameed'
'Wang, Ju-Chun'
'Hwang, Wen-Shu'
'Lin, Ivan J. B.'

_publ_section_title
;
 Water-Induced Changes of Photoluminescence of a Pincer-Type
 N-Heterocyclic Carbene Platinum(II) Complex
;
_journal_issue 2
_journal_name_full Organometallics
_journal_page_first 286
_journal_paper_doi 10.1021/om9008247
_journal_volume 29
_journal_year 2010
_chemical_formula_sum 'C19 H25 Cl2 N5 Pt'
_chemical_formula_weight 589.43
_chemical_name_systematic
; 
 ? 
;
_space_group_IT_number 2
_symmetry_cell_setting triclinic
_symmetry_space_group_name_Hall '-P 1'
_symmetry_space_group_name_H-M 'P -1'
_atom_sites_solution_hydrogens geom
_atom_sites_solution_primary direct
_atom_sites_solution_secondary difmap
_audit_creation_method SHELXL-97
_cell_angle_alpha 62.968(2)
_cell_angle_beta 67.171(2)
_cell_angle_gamma 72.603(2)
_cell_formula_units_Z 2
_cell_length_a 10.3263(8)
_cell_length_b 11.8733(9)
_cell_length_c 12.3520(10)
_cell_measurement_reflns_used 2086
_cell_measurement_temperature 296(2)
_cell_measurement_theta_max 27.21
_cell_measurement_theta_min 2.36
_cell_volume 1229.37(17)
_computing_cell_refinement 'Bruker SAINT'
_computing_data_collection 'Bruker APEX2'
_computing_data_reduction 'Bruker SAINT'
_computing_molecular_graphics 'Bruker SHELXTL'
_computing_publication_material 'Bruker SHELXTL'
_computing_structure_refinement 'SHELXL-97 (Sheldrick, 1997)'
_computing_structure_solution 'SHELXS-97 (Sheldrick, 1990)'
_diffrn_ambient_temperature 296(2)
_diffrn_measured_fraction_theta_full 1.000
_diffrn_measured_fraction_theta_max 1.000
_diffrn_measurement_device_type 'Bruker APEX-II CCD'
_diffrn_measurement_method '\f and \w scans'
_diffrn_radiation_monochromator graphite
_diffrn_radiation_source 'fine-focus sealed tube'
_diffrn_radiation_type MoK\a
_diffrn_radiation_wavelength 0.71073
_diffrn_reflns_av_R_equivalents 0.0907
_diffrn_reflns_av_sigmaI/netI 0.0956
_diffrn_reflns_limit_h_max 12
_diffrn_reflns_limit_h_min -12
_diffrn_reflns_limit_k_max 14
_diffrn_reflns_limit_k_min -14
_diffrn_reflns_limit_l_max 15
_diffrn_reflns_limit_l_min -15
_diffrn_reflns_number 15997
_diffrn_reflns_theta_full 26.00
_diffrn_reflns_theta_max 26.00
_diffrn_reflns_theta_min 1.94
_diffrn_standards_number 0
_exptl_absorpt_coefficient_mu 5.936
_exptl_absorpt_correction_T_max 0.7458
_exptl_absorpt_correction_T_min 0.4491
_exptl_absorpt_correction_type multi-scan
_exptl_crystal_colour orange
_exptl_crystal_density_diffrn 1.592
_exptl_crystal_density_method 'not measured'
_exptl_crystal_description rod
_exptl_crystal_F_000 572
_exptl_crystal_size_max 0.08
_exptl_crystal_size_mid 0.07
_exptl_crystal_size_min 0.07
_refine_diff_density_max 1.008
_refine_diff_density_min -0.690
_refine_diff_density_rms 0.130
_refine_ls_extinction_method none
_refine_ls_goodness_of_fit_ref 1.034
_refine_ls_hydrogen_treatment constr
_refine_ls_matrix_type full
_refine_ls_number_parameters 244
_refine_ls_number_reflns 4847
_refine_ls_number_restraints 2
_refine_ls_restrained_S_all 1.036
_refine_ls_R_factor_all 0.0781
_refine_ls_R_factor_gt 0.0448
_refine_ls_shift/su_max 0.000
_refine_ls_shift/su_mean 0.000
_refine_ls_structure_factor_coef Fsqd
_refine_ls_weighting_details 'calc w=1/[\s^2^(Fo^2^)+(0.0118P)^2^+0.0000P] where P=(Fo^2^+2Fc^2^)/3'
_refine_ls_weighting_scheme calc
_refine_ls_wR_factor_gt 0.0779
_refine_ls_wR_factor_ref 0.0846
_reflns_number_gt 3237
_reflns_number_total 4847
_reflns_threshold_expression >2sigma(I)
_cod_data_source_file om9008247_si_002.cif
_cod_data_source_block 2a
_cod_depositor_comments
;
The following automatic conversions were performed:

'_symmetry_cell_setting' value 'Triclinic' changed to 'triclinic'
according to the built-in table from CIF Core dictionary named
'cif_core.dic' version 2.4.1 from 2010-06-29.

Automatic conversion script
Id: cif_fix_values 1646 2011-03-28 12:23:43Z adriana 
;
_cod_original_sg_symbol_H-M P-1
_cod_database_code 4063344

loop_
_symmetry_equiv_pos_as_xyz
'x, y, z'
'-x, -y, -z'

loop_
_atom_site_label
_atom_site_type_symbol
_atom_site_fract_x
_atom_site_fract_y
_atom_site_fract_z
_atom_site_U_iso_or_equiv
_atom_site_adp_type
_atom_site_occupancy
_atom_site_symmetry_multiplicity
_atom_site_calc_flag
_atom_site_refinement_flags
_atom_site_disorder_assembly
_atom_site_disorder_group
Pt1 Pt 0.53192(3) 0.83307(3) 0.07670(3) 0.05194(12) Uani 1 1 d . . .
Cl1 Cl 0.7502(2) 0.8113(2) 0.0949(3) 0.0955(9) Uani 1 1 d . . .
Cl2 Cl 0.1785(2) 1.0014(2) 0.6304(2) 0.0843(7) Uani 1 1 d . . .
N1 N 0.3430(6) 0.8481(5) 0.0635(6) 0.0467(15) Uani 1 1 d . . .
N2 N 0.4088(8) 0.8196(6) 0.3609(8) 0.068(2) Uani 1 1 d . . .
N3 N 0.2668(7) 0.8383(6) 0.2651(6) 0.0539(16) Uani 1 1 d . . .
N4 N 0.6889(7) 0.8530(6) -0.2101(7) 0.0656(19) Uani 1 1 d . . .
N5 N 0.4638(6) 0.8604(5) -0.1360(6) 0.0504(16) Uani 1 1 d . . .
C1 C 0.4099(7) 0.8270(6) 0.2473(7) 0.0485(19) Uani 1 1 d . . .
C2 C 0.2750(13) 0.8258(9) 0.4426(10) 0.087(3) Uani 1 1 d . . .
H2A H 0.2511 0.8221 0.5248 0.104 Uiso 1 1 calc R . .
C3 C 0.1838(10) 0.8382(8) 0.3831(9) 0.074(3) Uani 1 1 d . . .
H3A H 0.0853 0.8453 0.4150 0.088 Uiso 1 1 calc R . .
C4 C 0.2305(8) 0.8455(6) 0.1644(7) 0.0471(18) Uani 1 1 d . . .
C5 C 0.0972(8) 0.8521(7) 0.1580(9) 0.066(2) Uani 1 1 d . . .
H5A H 0.0166 0.8514 0.2269 0.080 Uiso 1 1 calc R . .
C6 C 0.0874(9) 0.8595(8) 0.0485(9) 0.068(2) Uani 1 1 d . . .
H6A H -0.0012 0.8615 0.0441 0.081 Uiso 1 1 calc R . .
C7 C 0.2021(8) 0.8640(7) -0.0545(8) 0.058(2) Uani 1 1 d . . .
H7A H 0.1933 0.8710 -0.1295 0.070 Uiso 1 1 calc R . .
C8 C 0.3316(7) 0.8576(6) -0.0440(7) 0.0459(18) Uani 1 1 d . . .
C9 C 0.5820(7) 0.8459(6) -0.0998(8) 0.053(2) Uani 1 1 d . . .
C10 C 0.6412(11) 0.8696(8) -0.3078(9) 0.077(3) Uani 1 1 d . . .
H10A H 0.6965 0.8766 -0.3899 0.092 Uiso 1 1 calc R . .
C11 C 0.4987(10) 0.8736(8) -0.2602(8) 0.069(2) Uani 1 1 d . . .
H11A H 0.4366 0.8832 -0.3028 0.082 Uiso 1 1 calc R . .
C12 C 0.5363(11) 0.7991(8) 0.3960(10) 0.093(3) Uani 1 1 d . . .
H12A H 0.5150 0.8386 0.4558 0.111 Uiso 1 1 calc R . .
H12B H 0.6100 0.8400 0.3207 0.111 Uiso 1 1 calc R . .
C13 C 0.5899(11) 0.6592(9) 0.4549(11) 0.107(4) Uani 1 1 d . . .
H13A H 0.6137 0.6203 0.3941 0.129 Uiso 1 1 calc R . .
H13B H 0.5152 0.6179 0.5287 0.129 Uiso 1 1 calc R . .
C14 C 0.7197(13) 0.6372(10) 0.4950(12) 0.129(4) Uani 1 1 d . . .
H14A H 0.6969 0.6770 0.5549 0.155 Uiso 1 1 calc R . .
H14B H 0.7956 0.6765 0.4212 0.155 Uiso 1 1 calc R . .
C15 C 0.7698(14) 0.4930(11) 0.5574(14) 0.174(6) Uani 1 1 d . . .
H15A H 0.8519 0.4808 0.5823 0.261 Uiso 1 1 calc R . .
H15B H 0.7937 0.4539 0.4977 0.261 Uiso 1 1 calc R . .
H15C H 0.6950 0.4545 0.6312 0.261 Uiso 1 1 calc R . .
C16 C 0.8411(8) 0.8354(8) -0.2206(10) 0.093(3) Uani 1 1 d . . .
H16A H 0.8917 0.8800 -0.3089 0.112 Uiso 1 1 calc R . .
H16B H 0.8489 0.8763 -0.1714 0.112 Uiso 1 1 calc R . .
C17 C 0.9138(12) 0.7019(10) -0.1781(14) 0.141(5) Uani 1 1 d D . .
H17A H 0.8675 0.6582 -0.0884 0.169 Uiso 1 1 calc R . .
H17B H 1.0112 0.7030 -0.1872 0.169 Uiso 1 1 calc R . .
C18 C 0.9154(14) 0.6274(13) -0.2491(13) 0.156(5) Uani 1 1 d D . .
H18A H 0.9654 0.6679 -0.3385 0.187 Uiso 1 1 calc R . .
H18B H 0.8187 0.6267 -0.2420 0.187 Uiso 1 1 calc R . .
C19 C 0.9895(16) 0.4883(10) -0.1945(15) 0.215(8) Uani 1 1 d D . .
H19A H 0.9898 0.4415 -0.2408 0.322 Uiso 1 1 calc R . .
H19B H 0.9391 0.4480 -0.1063 0.322 Uiso 1 1 calc R . .
H19C H 1.0856 0.4891 -0.2026 0.322 Uiso 1 1 calc R . .

loop_
_atom_site_aniso_label
_atom_site_aniso_U_11
_atom_site_aniso_U_22
_atom_site_aniso_U_33
_atom_site_aniso_U_23
_atom_site_aniso_U_13
_atom_site_aniso_U_12
Pt1 0.04091(17) 0.04844(18) 0.0707(2) -0.02444(15) -0.02100(15) -0.00397(12)
Cl1 0.0583(13) 0.0960(18) 0.145(3) -0.0424(17) -0.0496(15) -0.0096(12)
Cl2 0.0722(15) 0.121(2) 0.0650(16) -0.0512(15) -0.0147(13) -0.0031(13)
N1 0.042(4) 0.051(4) 0.044(4) -0.019(3) -0.007(3) -0.010(3)
N2 0.081(5) 0.060(5) 0.070(6) -0.026(4) -0.035(5) 0.000(4)
N3 0.057(4) 0.063(4) 0.044(4) -0.030(3) -0.010(4) -0.003(3)
N4 0.044(4) 0.062(4) 0.069(5) -0.025(4) 0.004(4) -0.006(3)
N5 0.045(4) 0.048(4) 0.055(5) -0.028(3) -0.007(4) 0.000(3)
C1 0.049(5) 0.044(4) 0.055(6) -0.023(4) -0.019(4) 0.001(3)
C2 0.125(9) 0.083(7) 0.061(7) -0.030(6) -0.041(7) -0.005(6)
C3 0.079(6) 0.069(6) 0.054(6) -0.027(5) 0.003(6) -0.011(5)
C4 0.053(5) 0.040(4) 0.036(5) -0.015(4) 0.001(4) -0.008(3)
C5 0.037(4) 0.063(5) 0.087(7) -0.029(5) -0.006(5) -0.009(4)
C6 0.047(5) 0.082(6) 0.085(7) -0.034(5) -0.023(5) -0.015(4)
C7 0.046(5) 0.062(5) 0.064(6) -0.021(4) -0.016(5) -0.012(4)
C8 0.044(4) 0.040(4) 0.037(5) -0.005(4) -0.007(4) -0.006(3)
C9 0.039(4) 0.035(4) 0.076(6) -0.018(4) -0.017(5) 0.001(3)
C10 0.089(7) 0.068(6) 0.055(7) -0.026(5) 0.001(6) -0.015(5)
C11 0.085(7) 0.070(6) 0.050(6) -0.033(5) -0.005(5) -0.014(5)
C12 0.131(9) 0.063(6) 0.115(9) -0.035(6) -0.080(8) 0.004(6)
C13 0.134(9) 0.090(8) 0.132(10) -0.050(7) -0.079(8) 0.002(7)
C14 0.186(12) 0.079(8) 0.149(12) -0.029(8) -0.112(10) 0.006(8)
C15 0.204(15) 0.100(10) 0.239(18) -0.041(11) -0.149(14) 0.022(9)
C16 0.044(5) 0.075(7) 0.119(9) -0.027(6) 0.008(5) -0.012(5)
C17 0.098(9) 0.107(10) 0.214(17) -0.075(11) -0.047(10) 0.013(7)
C18 0.113(10) 0.151(13) 0.158(14) -0.053(11) -0.030(10) 0.016(9)
C19 0.259(19) 0.105(11) 0.26(2) -0.090(13) -0.122(16) 0.096(12)

loop_
_atom_type_symbol
_atom_type_description
_atom_type_scat_dispersion_real
_atom_type_scat_dispersion_imag
_atom_type_scat_source
C C 0.0033 0.0016 'International Tables Vol C Tables 4.2.6.8 and 6.1.1.4'
H H 0.0000 0.0000 'International Tables Vol C Tables 4.2.6.8 and 6.1.1.4'
N N 0.0061 0.0033 'International Tables Vol C Tables 4.2.6.8 and 6.1.1.4'
Cl Cl 0.1484 0.1585 'International Tables Vol C Tables 4.2.6.8 and 6.1.1.4'
Pt Pt -1.7033 8.3905 'International Tables Vol C Tables 4.2.6.8 and 6.1.1.4'

loop_
_geom_angle_atom_site_label_1
_geom_angle_atom_site_label_2
_geom_angle_atom_site_label_3
_geom_angle
_geom_angle_site_symmetry_1
_geom_angle_site_symmetry_3
_geom_angle_publ_flag
N1 Pt1 C1 79.0(3) . . ?
N1 Pt1 C9 79.0(3) . . ?
C1 Pt1 C9 158.1(3) . . ?
N1 Pt1 Cl1 178.79(18) . . ?
C1 Pt1 Cl1 100.5(2) . . ?
C9 Pt1 Cl1 101.4(2) . . ?
C4 N1 C8 121.9(6) . . ?
C4 N1 Pt1 118.5(5) . . ?
C8 N1 Pt1 119.5(5) . . ?
C2 N2 C1 112.6(7) . . ?
C2 N2 C12 123.0(9) . . ?
C1 N2 C12 124.3(8) . . ?
C1 N3 C3 112.7(7) . . ?
C1 N3 C4 116.4(6) . . ?
C3 N3 C4 130.9(7) . . ?
C9 N4 C10 113.1(7) . . ?
C9 N4 C16 123.0(8) . . ?
C10 N4 C16 123.8(8) . . ?
C11 N5 C8 129.9(7) . . ?
C11 N5 C9 112.9(6) . . ?
C8 N5 C9 117.2(7) . . ?
N2 C1 N3 101.6(6) . . ?
N2 C1 Pt1 144.5(6) . . ?
N3 C1 Pt1 113.9(5) . . ?
C3 C2 N2 107.7(9) . . ?
C3 C2 H2A 126.1 . . ?
N2 C2 H2A 126.1 . . ?
C2 C3 N3 105.4(8) . . ?
C2 C3 H3A 127.3 . . ?
N3 C3 H3A 127.3 . . ?
N1 C4 C5 119.2(7) . . ?
N1 C4 N3 112.1(6) . . ?
C5 C4 N3 128.6(7) . . ?
C6 C5 C4 118.2(8) . . ?
C6 C5 H5A 120.9 . . ?
C4 C5 H5A 120.9 . . ?
C7 C6 C5 122.3(8) . . ?
C7 C6 H6A 118.9 . . ?
C5 C6 H6A 118.9 . . ?
C6 C7 C8 117.5(8) . . ?
C6 C7 H7A 121.2 . . ?
C8 C7 H7A 121.2 . . ?
N1 C8 C7 120.8(7) . . ?
N1 C8 N5 111.1(6) . . ?
C7 C8 N5 128.1(7) . . ?
N4 C9 N5 101.1(7) . . ?
N4 C9 Pt1 145.7(6) . . ?
N5 C9 Pt1 113.1(5) . . ?
C11 C10 N4 106.6(8) . . ?
C11 C10 H10A 126.7 . . ?
N4 C10 H10A 126.7 . . ?
C10 C11 N5 106.3(8) . . ?
C10 C11 H11A 126.9 . . ?
N5 C11 H11A 126.9 . . ?
N2 C12 C13 111.7(7) . . ?
N2 C12 H12A 109.3 . . ?
C13 C12 H12A 109.3 . . ?
N2 C12 H12B 109.3 . . ?
C13 C12 H12B 109.3 . . ?
H12A C12 H12B 107.9 . . ?
C12 C13 C14 112.0(8) . . ?
C12 C13 H13A 109.2 . . ?
C14 C13 H13A 109.2 . . ?
C12 C13 H13B 109.2 . . ?
C14 C13 H13B 109.2 . . ?
H13A C13 H13B 107.9 . . ?
C13 C14 C15 110.5(9) . . ?
C13 C14 H14A 109.5 . . ?
C15 C14 H14A 109.5 . . ?
C13 C14 H14B 109.5 . . ?
C15 C14 H14B 109.5 . . ?
H14A C14 H14B 108.1 . . ?
C14 C15 H15A 109.5 . . ?
C14 C15 H15B 109.5 . . ?
H15A C15 H15B 109.5 . . ?
C14 C15 H15C 109.5 . . ?
H15A C15 H15C 109.5 . . ?
H15B C15 H15C 109.5 . . ?
C17 C16 N4 116.5(8) . . ?
C17 C16 H16A 108.2 . . ?
N4 C16 H16A 108.2 . . ?
C17 C16 H16B 108.2 . . ?
N4 C16 H16B 108.2 . . ?
H16A C16 H16B 107.3 . . ?
C16 C17 C18 114.4(12) . . ?
C16 C17 H17A 108.7 . . ?
C18 C17 H17A 108.7 . . ?
C16 C17 H17B 108.7 . . ?
C18 C17 H17B 108.7 . . ?
H17A C17 H17B 107.6 . . ?
C17 C18 C19 110.3(10) . . ?
C17 C18 H18A 109.6 . . ?
C19 C18 H18A 109.6 . . ?
C17 C18 H18B 109.6 . . ?
C19 C18 H18B 109.6 . . ?
H18A C18 H18B 108.1 . . ?
C18 C19 H19A 109.5 . . ?
C18 C19 H19B 109.5 . . ?
H19A C19 H19B 109.5 . . ?
C18 C19 H19C 109.5 . . ?
H19A C19 H19C 109.5 . . ?
H19B C19 H19C 109.5 . . ?

loop_
_geom_bond_atom_site_label_1
_geom_bond_atom_site_label_2
_geom_bond_distance
_geom_bond_site_symmetry_2
_geom_bond_publ_flag
Pt1 N1 1.968(5) . ?
Pt1 C1 1.972(8) . ?
Pt1 C9 1.978(9) . ?
Pt1 Cl1 2.278(2) . ?
N1 C4 1.329(8) . ?
N1 C8 1.330(9) . ?
N2 C2 1.362(11) . ?
N2 C1 1.362(9) . ?
N2 C12 1.461(10) . ?
N3 C1 1.381(8) . ?
N3 C3 1.375(10) . ?
N3 C4 1.393(9) . ?
N4 C9 1.366(9) . ?
N4 C10 1.387(11) . ?
N4 C16 1.483(10) . ?
N5 C11 1.376(9) . ?
N5 C8 1.395(8) . ?
N5 C9 1.395(8) . ?
C2 C3 1.344(11) . ?
C2 H2A 0.9300 . ?
C3 H3A 0.9300 . ?
C4 C5 1.386(10) . ?
C5 C6 1.356(11) . ?
C5 H5A 0.9300 . ?
C6 C7 1.353(10) . ?
C6 H6A 0.9300 . ?
C7 C8 1.370(9) . ?
C7 H7A 0.9300 . ?
C10 C11 1.351(11) . ?
C10 H10A 0.9300 . ?
C11 H11A 0.9300 . ?
C12 C13 1.503(12) . ?
C12 H12A 0.9700 . ?
C12 H12B 0.9700 . ?
C13 C14 1.516(13) . ?
C13 H13A 0.9700 . ?
C13 H13B 0.9700 . ?
C14 C15 1.541(14) . ?
C14 H14A 0.9700 . ?
C14 H14B 0.9700 . ?
C15 H15A 0.9600 . ?
C15 H15B 0.9600 . ?
C15 H15C 0.9600 . ?
C16 C17 1.479(12) . ?
C16 H16A 0.9700 . ?
C16 H16B 0.9700 . ?
C17 C18 1.495(9) . ?
C17 H17A 0.9700 . ?
C17 H17B 0.9700 . ?
C18 C19 1.550(15) . ?
C18 H18A 0.9700 . ?
C18 H18B 0.9700 . ?
C19 H19A 0.9600 . ?
C19 H19B 0.9600 . ?
C19 H19C 0.9600 . ?
